data_4315513
loop_
_publ_author_name
'Scott R. Daly'
'Gregory S. Girolami'

_publ_contact_author_address
;Department of Chemistry, Box 4-6
University of Illinois at Urbana-Champaign
600 South Mathews
Urbana, IL 61801
;
_publ_contact_author_email girolami@scs.illinois.edu
_publ_contact_author_fax '(217) 333-2685'
_publ_contact_author_name 'Gregory S. Girolami'
_publ_contact_author_phone '(217) 333-2729'
_publ_section_title
;
 Synthesis, Characterization, and Structures of Divalent Europium and
 Ytterbium N,N-Dimethylaminodiboranates
;
_journal_name_full 'Inorganic Chemistry'
_journal_page_first 4578
_journal_page_last 4585
_journal_paper_doi 10.1021/ic100292u
_journal_volume 49
_journal_year 2010
_chemical_formula_sum 'C12 H40 B4 N2 O2 Yb'
_chemical_formula_weight 460.74
_chemical_name_systematic
; 
 ? 
;
_space_group_IT_number 14
_symmetry_cell_setting monoclinic
_symmetry_space_group_name_Hall '-P 2yn'
_symmetry_space_group_name_H-M 'P 1 21/n 1'
_atom_sites_solution_hydrogens geom
_atom_sites_solution_primary direct
_atom_sites_solution_secondary difmap
_audit_creation_method SHELXL-97
_cell_angle_alpha 90.00
_cell_angle_beta 94.452(2)
_cell_angle_gamma 90.00
_cell_formula_units_Z 4
_cell_length_a 9.3382(10)
_cell_length_b 21.064(3)
_cell_length_c 11.3500(13)
_cell_measurement_reflns_used 9164
_cell_measurement_temperature 193(2)
_cell_measurement_theta_max 28.84
_cell_measurement_theta_min 1.93
_cell_volume 2225.8(5)
_computing_cell_refinement 'Bruker APEX'
_computing_data_collection 'Bruker APEX'
_computing_data_reduction 'Bruker SAINT'
_computing_molecular_graphics 'Bruker SHELXTL'
_computing_publication_material 'Bruker SHELXTL'
_computing_structure_refinement 'SHELXL-97 (Sheldrick, 1997)'
_computing_structure_solution 'SHELXS-97 (Sheldrick, 1990)'
_diffrn_ambient_temperature 193(2)
_diffrn_detector_area_resol_mean 8.33
_diffrn_measured_fraction_theta_full 0.989
_diffrn_measured_fraction_theta_max 0.989
_diffrn_measurement_device_type 'CCD area detector'
_diffrn_measurement_method 'psi and omega scans'
_diffrn_radiation_monochromator graphite
_diffrn_radiation_source 'fine-focus sealed tube'
_diffrn_radiation_type MoK\a
_diffrn_radiation_wavelength 0.71073
_diffrn_reflns_av_R_equivalents 0.1040
_diffrn_reflns_av_sigmaI/netI 0.0675
_diffrn_reflns_limit_h_max 12
_diffrn_reflns_limit_h_min -12
_diffrn_reflns_limit_k_max 28
_diffrn_reflns_limit_k_min -28
_diffrn_reflns_limit_l_max 15
_diffrn_reflns_limit_l_min -13
_diffrn_reflns_number 17658
_diffrn_reflns_theta_full 28.84
_diffrn_reflns_theta_max 28.84
_diffrn_reflns_theta_min 1.93
_exptl_absorpt_coefficient_mu 4.204
_exptl_absorpt_correction_T_max 0.16611
_exptl_absorpt_correction_T_min 0.02814
_exptl_absorpt_correction_type integration
_exptl_absorpt_process_details XPREP/SHELXTL
_exptl_crystal_colour yellow
_exptl_crystal_density_diffrn 1.375
_exptl_crystal_density_method 'not measured'
_exptl_crystal_description prism
_exptl_crystal_F_000 928
_exptl_crystal_size_max 1.000
_exptl_crystal_size_mid 0.500
_exptl_crystal_size_min 0.220
_refine_diff_density_max 2.649
_refine_diff_density_min -2.111
_refine_diff_density_rms 0.158
_refine_ls_extinction_method none
_refine_ls_goodness_of_fit_ref 1.005
_refine_ls_hydrogen_treatment mixed
_refine_ls_matrix_type full
_refine_ls_number_parameters 242
_refine_ls_number_reflns 5780
_refine_ls_number_restraints 68
_refine_ls_restrained_S_all 0.999
_refine_ls_R_factor_all 0.0492
_refine_ls_R_factor_gt 0.0377
_refine_ls_shift/su_max 0.001
_refine_ls_shift/su_mean 0.000
_refine_ls_structure_factor_coef Fsqd
_refine_ls_weighting_details 'calc w=1/[\s^2^(Fo^2^)+(0.0578P)^2^+0.0000P] where P=(Fo^2^+2Fc^2^)/3'
_refine_ls_weighting_scheme calc
_refine_ls_wR_factor_gt 0.0957
_refine_ls_wR_factor_ref 0.1036
_reflns_number_gt 4618
_reflns_number_total 5780
_reflns_threshold_expression >2sigma(I)
_cod_data_source_file ic100292u_si_001_3.cif
_cod_data_source_block fa76d_face
_cod_original_cell_volume 2225.8(4)
_cod_database_code 4315513

loop_
_symmetry_equiv_pos_as_xyz
'x, y, z'
'-x+1/2, y+1/2, -z+1/2'
'-x, -y, -z'
'x-1/2, -y-1/2, z-1/2'

loop_
_atom_site_label
_atom_site_type_symbol
_atom_site_fract_x
_atom_site_fract_y
_atom_site_fract_z
_atom_site_U_iso_or_equiv
_atom_site_adp_type
_atom_site_occupancy
_atom_site_symmetry_multiplicity
_atom_site_calc_flag
_atom_site_refinement_flags
_atom_site_disorder_assembly
_atom_site_disorder_group
Yb1 Yb 0.695486(17) 0.174342(8) 0.464615(14) 0.02997(8) Uani 1 1 d . . .
B1 B 0.8375(6) 0.2731(2) 0.5925(4) 0.0408(11) Uani 1 1 d D . .
H11 H 0.729(2) 0.2592(17) 0.622(3) 0.023(10) Uiso 1 1 d D . .
H12 H 0.892(3) 0.2346(13) 0.543(3) 0.027(10) Uiso 1 1 d D . .
H13 H 0.911(3) 0.294(2) 0.669(3) 0.052(14) Uiso 1 1 d D . .
B2 B 0.6965(6) 0.3037(3) 0.3912(5) 0.0410(11) Uani 1 1 d D . .
H21 H 0.757(4) 0.2649(13) 0.347(3) 0.042(13) Uiso 1 1 d D . .
H22 H 0.598(3) 0.2855(16) 0.433(3) 0.031(11) Uiso 1 1 d D . .
H23 H 0.669(4) 0.3460(16) 0.328(3) 0.035(12) Uiso 1 1 d D . .
N1 N 0.7966(5) 0.32886(17) 0.5020(4) 0.0413(9) Uani 1 1 d . . .
C1 C 0.9294(7) 0.3568(3) 0.4625(5) 0.0633(15) Uani 1 1 d . . .
H1A H 0.9050 0.3925 0.4092 0.095 Uiso 1 1 calc R . .
H1B H 0.9818 0.3246 0.4209 0.095 Uiso 1 1 calc R . .
H1C H 0.9896 0.3721 0.5313 0.095 Uiso 1 1 calc R . .
C2 C 0.7208(8) 0.3789(3) 0.5646(5) 0.0667(16) Uani 1 1 d . . .
H2A H 0.7836 0.3948 0.6313 0.100 Uiso 1 1 calc R . .
H2B H 0.6333 0.3612 0.5938 0.100 Uiso 1 1 calc R . .
H2C H 0.6953 0.4139 0.5100 0.100 Uiso 1 1 calc R . .
B3 B 0.6271(6) 0.0758(3) 0.3032(5) 0.0452(12) Uani 1 1 d D . .
H31 H 0.615(5) 0.0689(19) 0.4012(17) 0.062(17) Uiso 1 1 d D . .
H32 H 0.621(4) 0.1274(10) 0.274(3) 0.038(12) Uiso 1 1 d D . .
H33 H 0.547(5) 0.0442(18) 0.246(3) 0.079(19) Uiso 1 1 d D . .
B4 B 0.9002(6) 0.0982(3) 0.3546(6) 0.0510(14) Uani 1 1 d D . .
H41 H 0.878(4) 0.1475(12) 0.318(3) 0.045(13) Uiso 1 1 d D . .
H42 H 0.880(4) 0.0923(18) 0.4507(19) 0.040(12) Uiso 1 1 d D . .
H43 H 1.011(4) 0.0792(19) 0.333(3) 0.057(15) Uiso 1 1 d D . .
N2 N 0.7867(5) 0.05399(18) 0.2841(3) 0.0434(9) Uani 1 1 d . . .
C3 C 0.8082(8) -0.0121(3) 0.3232(6) 0.0730(18) Uani 1 1 d . . .
H3A H 0.7417 -0.0398 0.2760 0.109 Uiso 1 1 calc R . .
H3B H 0.7899 -0.0156 0.4068 0.109 Uiso 1 1 calc R . .
H3C H 0.9073 -0.0250 0.3127 0.109 Uiso 1 1 calc R . .
C4 C 0.8102(8) 0.0572(3) 0.1568(5) 0.0678(17) Uani 1 1 d . . .
H4A H 0.9055 0.0402 0.1440 0.102 Uiso 1 1 calc R . .
H4B H 0.8041 0.1014 0.1303 0.102 Uiso 1 1 calc R . .
H4C H 0.7366 0.0320 0.1118 0.102 Uiso 1 1 calc R . .
O1 O 0.7272(4) 0.12162(16) 0.6539(3) 0.0435(7) Uani 1 1 d . . .
C11 C 0.8526(6) 0.1302(3) 0.7353(4) 0.0563(13) Uani 1 1 d . . .
H11A H 0.8631 0.1753 0.7590 0.068 Uiso 1 1 calc R . .
H11B H 0.9404 0.1167 0.6986 0.068 Uiso 1 1 calc R . .
C12 C 0.6522(8) 0.0658(3) 0.6854(5) 0.0739(19) Uani 1 1 d . . .
H12A H 0.6503 0.0342 0.6206 0.089 Uiso 1 1 calc R . .
H12B H 0.5521 0.0763 0.7008 0.089 Uiso 1 1 calc R . .
C13 C 0.8286(7) 0.0898(3) 0.8392(5) 0.0677(17) Uani 1 1 d . . .
H13A H 0.9202 0.0714 0.8731 0.081 Uiso 1 1 calc R . .
H13B H 0.7852 0.1149 0.9011 0.081 Uiso 1 1 calc R . .
C14 C 0.7302(9) 0.0399(3) 0.7934(6) 0.085(2) Uani 1 1 d . . .
H14A H 0.6620 0.0287 0.8527 0.102 Uiso 1 1 calc R . .
H14B H 0.7845 0.0013 0.7745 0.102 Uiso 1 1 calc R . .
O2 O 0.4494(4) 0.17233(16) 0.5109(3) 0.0469(9) Uani 1 1 d . . .
C21 C 0.3941(6) 0.2087(4) 0.6047(5) 0.071(2) Uani 1 1 d . . .
H21A H 0.4649 0.2411 0.6339 0.085 Uiso 1 1 calc R . .
H21B H 0.3740 0.1805 0.6713 0.085 Uiso 1 1 calc R . .
C22 C 0.3277(6) 0.1542(3) 0.4330(5) 0.0608(15) Uani 1 1 d . . .
H22A H 0.2939 0.1113 0.4530 0.073 Uiso 1 1 calc R . .
H22B H 0.3528 0.1542 0.3499 0.073 Uiso 1 1 calc R . .
C23 C 0.2595(8) 0.2397(4) 0.5551(6) 0.084(2) Uani 1 1 d . . .
H23A H 0.1851 0.2386 0.6127 0.100 Uiso 1 1 calc R . .
H23B H 0.2774 0.2843 0.5336 0.100 Uiso 1 1 calc R . .
C24 C 0.2151(8) 0.2024(7) 0.4508(8) 0.113(4) Uani 1 1 d . . .
H24A H 0.2022 0.2304 0.3808 0.136 Uiso 1 1 calc R . .
H24B H 0.1225 0.1811 0.4615 0.136 Uiso 1 1 calc R . .

loop_
_atom_site_aniso_label
_atom_site_aniso_U_11
_atom_site_aniso_U_22
_atom_site_aniso_U_33
_atom_site_aniso_U_23
_atom_site_aniso_U_13
_atom_site_aniso_U_12
Yb1 0.02828(11) 0.03041(11) 0.03154(11) -0.00152(6) 0.00435(6) 0.00019(6)
B1 0.049(3) 0.033(2) 0.039(2) 0.001(2) -0.003(2) -0.002(2)
B2 0.047(3) 0.037(2) 0.039(2) 0.005(2) 0.002(2) 0.003(2)
N1 0.051(3) 0.0316(19) 0.0416(19) -0.0003(14) 0.0026(16) 0.0002(16)
C1 0.064(4) 0.054(3) 0.071(4) 0.013(3) -0.001(3) -0.021(3)
C2 0.091(5) 0.038(3) 0.069(4) -0.012(3) -0.001(3) 0.016(3)
B3 0.044(3) 0.044(3) 0.047(3) -0.008(2) 0.000(2) -0.007(2)
B4 0.037(3) 0.054(3) 0.063(3) -0.019(3) 0.006(2) 0.007(3)
N2 0.052(2) 0.0336(18) 0.0452(19) -0.0084(16) 0.0080(17) 0.0063(18)
C3 0.095(5) 0.037(3) 0.089(4) -0.004(3) 0.019(4) 0.012(3)
C4 0.086(4) 0.070(4) 0.051(3) -0.018(3) 0.027(3) 0.001(4)
O1 0.0462(18) 0.0430(17) 0.0402(15) 0.0099(14) -0.0032(13) -0.0095(15)
C11 0.055(3) 0.056(3) 0.055(3) 0.014(3) -0.014(2) -0.010(3)
C12 0.091(5) 0.069(4) 0.060(3) 0.025(3) -0.009(3) -0.040(4)
C13 0.072(4) 0.077(4) 0.052(3) 0.023(3) -0.004(3) -0.009(3)
C14 0.088(5) 0.073(4) 0.090(5) 0.050(4) -0.018(4) -0.025(4)
O2 0.0293(16) 0.071(3) 0.0413(17) -0.0056(15) 0.0078(13) 0.0016(14)
C21 0.039(3) 0.126(6) 0.047(3) -0.024(3) 0.006(2) 0.013(4)
C22 0.034(2) 0.076(4) 0.073(4) -0.026(3) 0.005(2) -0.013(3)
C23 0.070(4) 0.100(6) 0.079(4) -0.025(4) -0.010(3) 0.038(4)
C24 0.052(4) 0.170(10) 0.113(6) -0.072(6) -0.025(4) 0.035(5)

loop_
_atom_type_symbol
_atom_type_description
_atom_type_scat_dispersion_real
_atom_type_scat_dispersion_imag
_atom_type_scat_source
C C 0.0033 0.0016 'International Tables Vol C Tables 4.2.6.8 and 6.1.1.4'
H H 0.0000 0.0000 'International Tables Vol C Tables 4.2.6.8 and 6.1.1.4'
B B 0.0013 0.0007 'International Tables Vol C Tables 4.2.6.8 and 6.1.1.4'
N N 0.0061 0.0033 'International Tables Vol C Tables 4.2.6.8 and 6.1.1.4'
O O 0.0106 0.0060 'International Tables Vol C Tables 4.2.6.8 and 6.1.1.4'
Yb Yb -0.3850 5.5486 'International Tables Vol C Tables 4.2.6.8 and 6.1.1.4'

loop_
_geom_angle_atom_site_label_1
_geom_angle_atom_site_label_2
_geom_angle_atom_site_label_3
_geom_angle
_geom_angle_site_symmetry_1
_geom_angle_site_symmetry_3
_geom_angle_publ_flag
O2 Yb1 O1 81.40(12) . . ?
O2 Yb1 B1 108.78(14) . . ?
O1 Yb1 B1 81.98(13) . . ?
O2 Yb1 B3 87.52(14) . . ?
O1 Yb1 B3 104.25(14) . . ?
B1 Yb1 B3 163.39(16) . . ?
O2 Yb1 B2 96.09(14) . . ?
O1 Yb1 B2 134.17(13) . . ?
B1 Yb1 B2 55.34(15) . . ?
B3 Yb1 B2 121.43(16) . . ?
O2 Yb1 B4 140.50(15) . . ?
O1 Yb1 B4 95.20(16) . . ?
B1 Yb1 B4 109.65(17) . . ?
B3 Yb1 B4 54.96(17) . . ?
B2 Yb1 B4 113.03(18) . . ?
O2 Yb1 H11 85.7(4) . . ?
O1 Yb1 H11 72.4(8) . . ?
B1 Yb1 H11 23.7(4) . . ?
B3 Yb1 H11 172.8(4) . . ?
B2 Yb1 H11 61.8(8) . . ?
B4 Yb1 H11 131.0(5) . . ?
O2 Yb1 H12 131.4(5) . . ?
O1 Yb1 H12 82.7(9) . . ?
B1 Yb1 H12 23.2(4) . . ?
B3 Yb1 H12 141.0(5) . . ?
B2 Yb1 H12 64.8(8) . . ?
B4 Yb1 H12 86.4(5) . . ?
H11 Yb1 H12 45.7(8) . . ?
O2 Yb1 H21 114.1(7) . . ?
O1 Yb1 H21 146.5(10) . . ?
B1 Yb1 H21 65.2(9) . . ?
B3 Yb1 H21 105.8(8) . . ?
B2 Yb1 H21 23.1(4) . . ?
B4 Yb1 H21 90.2(5) . . ?
H11 Yb1 H21 79.2(11) . . ?
H12 Yb1 H21 64.7(14) . . ?
O2 Yb1 H22 72.9(4) . . ?
O1 Yb1 H22 124.7(8) . . ?
B1 Yb1 H22 62.5(8) . . ?
B3 Yb1 H22 122.1(9) . . ?
B2 Yb1 H22 23.4(4) . . ?
B4 Yb1 H22 134.8(5) . . ?
H11 Yb1 H22 57.8(13) . . ?
H12 Yb1 H22 79.4(11) . . ?
H21 Yb1 H22 45.0(8) . . ?
O2 Yb1 H31 76.7(11) . . ?
O1 Yb1 H31 81.8(5) . . ?
B1 Yb1 H31 161.9(8) . . ?
B3 Yb1 H31 23.7(4) . . ?
B2 Yb1 H31 142.5(7) . . ?
B4 Yb1 H31 63.9(10) . . ?
H11 Yb1 H31 150.7(9) . . ?
H12 Yb1 H31 144.9(12) . . ?
H21 Yb1 H31 129.4(8) . . ?
H22 Yb1 H31 134.7(14) . . ?
O2 Yb1 H32 88.5(10) . . ?
O1 Yb1 H32 127.6(5) . . ?
B1 Yb1 H32 148.5(6) . . ?
B3 Yb1 H32 23.6(4) . . ?
B2 Yb1 H32 97.8(4) . . ?
B4 Yb1 H32 62.5(9) . . ?
H11 Yb1 H32 157.9(10) . . ?
H12 Yb1 H32 136.0(12) . . ?
H21 Yb1 H32 83.9(11) . . ?
H22 Yb1 H32 100.1(10) . . ?
H31 Yb1 H32 46.0(8) . . ?
O2 Yb1 H41 147.7(10) . . ?
O1 Yb1 H41 116.0(6) . . ?
B1 Yb1 H41 100.9(10) . . ?
B3 Yb1 H41 62.5(9) . . ?
B2 Yb1 H41 90.2(5) . . ?
B4 Yb1 H41 23.2(4) . . ?
H11 Yb1 H41 124.6(10) . . ?
H12 Yb1 H41 79.7(11) . . ?
H21 Yb1 H41 67.2(8) . . ?
H22 Yb1 H41 111.5(5) . . ?
H31 Yb1 H41 79.1(13) . . ?
H32 Yb1 H41 59.3(14) . . ?
O2 Yb1 H42 133.8(9) . . ?
O1 Yb1 H42 72.3(4) . . ?
B1 Yb1 H42 104.4(10) . . ?
B3 Yb1 H42 64.1(9) . . ?
B2 Yb1 H42 129.5(8) . . ?
B4 Yb1 H42 23.0(4) . . ?
H11 Yb1 H42 119.7(11) . . ?
H12 Yb1 H42 82.6(12) . . ?
H21 Yb1 H42 108.6(7) . . ?
H22 Yb1 H42 152.9(10) . . ?
H31 Yb1 H42 62.7(16) . . ?
H32 Yb1 H42 79.1(12) . . ?
H41 Yb1 H42 44.7(8) . . ?
N1 B1 Yb1 97.7(3) . . ?
N1 B1 H11 101.8(19) . . ?
Yb1 B1 H11 63.9(16) . . ?
N1 B1 H12 107.8(19) . . ?
Yb1 B1 H12 55.1(16) . . ?
H11 B1 H12 114.3(19) . . ?
N1 B1 H13 108(2) . . ?
Yb1 B1 H13 154(2) . . ?
H11 B1 H13 112.1(13) . . ?
H12 B1 H13 112.3(14) . . ?
N1 B2 Yb1 95.9(3) . . ?
N1 B2 H21 108(2) . . ?
Yb1 B2 H21 57.1(16) . . ?
N1 B2 H22 103(2) . . ?
Yb1 B2 H22 62.2(17) . . ?
H21 B2 H22 113.3(19) . . ?
N1 B2 H23 108(2) . . ?
Yb1 B2 H23 156(2) . . ?
H21 B2 H23 111.8(13) . . ?
H22 B2 H23 111.9(13) . . ?
C1 N1 C2 107.8(4) . . ?
C1 N1 B1 109.1(4) . . ?
C2 N1 B1 108.4(4) . . ?
C1 N1 B2 110.4(4) . . ?
C2 N1 B2 110.0(4) . . ?
B1 N1 B2 111.1(4) . . ?
N1 C1 H1A 109.5 . . ?
N1 C1 H1B 109.5 . . ?
H1A C1 H1B 109.5 . . ?
N1 C1 H1C 109.5 . . ?
H1A C1 H1C 109.5 . . ?
H1B C1 H1C 109.5 . . ?
N1 C2 H2A 109.5 . . ?
N1 C2 H2B 109.5 . . ?
H2A C2 H2B 109.5 . . ?
N1 C2 H2C 109.5 . . ?
H2A C2 H2C 109.5 . . ?
H2B C2 H2C 109.5 . . ?
N2 B3 Yb1 97.7(3) . . ?
N2 B3 H31 105(2) . . ?
Yb1 B3 H31 59(2) . . ?
N2 B3 H32 105(2) . . ?
Yb1 B3 H32 59.0(18) . . ?
H31 B3 H32 113.4(19) . . ?
N2 B3 H33 109(3) . . ?
Yb1 B3 H33 153(3) . . ?
H31 B3 H33 111.6(14) . . ?
H32 B3 H33 111.7(14) . . ?
N2 B4 Yb1 96.1(3) . . ?
N2 B4 H41 105(2) . . ?
Yb1 B4 H41 62.3(18) . . ?
N2 B4 H42 106(2) . . ?
Yb1 B4 H42 58.1(18) . . ?
H41 B4 H42 114.5(19) . . ?
N2 B4 H43 105(2) . . ?
Yb1 B4 H43 158(2) . . ?
H41 B4 H43 112.4(14) . . ?
H42 B4 H43 112.7(14) . . ?
C3 N2 C4 108.1(4) . . ?
C3 N2 B4 109.6(5) . . ?
C4 N2 B4 108.9(4) . . ?
C3 N2 B3 109.9(4) . . ?
C4 N2 B3 109.3(4) . . ?
B4 N2 B3 111.1(3) . . ?
N2 C3 H3A 109.5 . . ?
N2 C3 H3B 109.5 . . ?
H3A C3 H3B 109.5 . . ?
N2 C3 H3C 109.5 . . ?
H3A C3 H3C 109.5 . . ?
H3B C3 H3C 109.5 . . ?
N2 C4 H4A 109.5 . . ?
N2 C4 H4B 109.5 . . ?
H4A C4 H4B 109.5 . . ?
N2 C4 H4C 109.5 . . ?
H4A C4 H4C 109.5 . . ?
H4B C4 H4C 109.5 . . ?
C12 O1 C11 109.3(4) . . ?
C12 O1 Yb1 124.9(3) . . ?
C11 O1 Yb1 123.3(3) . . ?
O1 C11 C13 105.8(4) . . ?
O1 C11 H11A 110.6 . . ?
C13 C11 H11A 110.6 . . ?
O1 C11 H11B 110.6 . . ?
C13 C11 H11B 110.6 . . ?
H11A C11 H11B 108.7 . . ?
O1 C12 C14 107.0(5) . . ?
O1 C12 H12A 110.3 . . ?
C14 C12 H12A 110.3 . . ?
O1 C12 H12B 110.3 . . ?
C14 C12 H12B 110.3 . . ?
H12A C12 H12B 108.6 . . ?
C14 C13 C11 105.0(5) . . ?
C14 C13 H13A 110.7 . . ?
C11 C13 H13A 110.7 . . ?
C14 C13 H13B 110.7 . . ?
C11 C13 H13B 110.7 . . ?
H13A C13 H13B 108.8 . . ?
C13 C14 C12 106.5(5) . . ?
C13 C14 H14A 110.4 . . ?
C12 C14 H14A 110.4 . . ?
C13 C14 H14B 110.4 . . ?
C12 C14 H14B 110.4 . . ?
H14A C14 H14B 108.6 . . ?
C22 O2 C21 106.5(4) . . ?
C22 O2 Yb1 126.6(3) . . ?
C21 O2 Yb1 123.9(3) . . ?
O2 C21 C23 107.1(4) . . ?
O2 C21 H21A 110.3 . . ?
C23 C21 H21A 110.3 . . ?
O2 C21 H21B 110.3 . . ?
C23 C21 H21B 110.3 . . ?
H21A C21 H21B 108.5 . . ?
O2 C22 C24 105.6(5) . . ?
O2 C22 H22A 110.6 . . ?
C24 C22 H22A 110.6 . . ?
O2 C22 H22B 110.6 . . ?
C24 C22 H22B 110.6 . . ?
H22A C22 H22B 108.7 . . ?
C24 C23 C21 104.5(6) . . ?
C24 C23 H23A 110.9 . . ?
C21 C23 H23A 110.9 . . ?
C24 C23 H23B 110.9 . . ?
C21 C23 H23B 110.9 . . ?
H23A C23 H23B 108.9 . . ?
C23 C24 C22 108.6(6) . . ?
C23 C24 H24A 110.0 . . ?
C22 C24 H24A 110.0 . . ?
C23 C24 H24B 110.0 . . ?
C22 C24 H24B 110.0 . . ?
H24A C24 H24B 108.3 . . ?

loop_
_geom_bond_atom_site_label_1
_geom_bond_atom_site_label_2
_geom_bond_distance
_geom_bond_site_symmetry_2
_geom_bond_publ_flag
Yb1 O2 2.397(3) . ?
Yb1 O1 2.416(3) . ?
Yb1 B1 2.809(5) . ?
Yb1 B3 2.809(5) . ?
Yb1 B2 2.849(5) . ?
Yb1 B4 2.856(5) . ?
Yb1 H11 2.53(3) . ?
Yb1 H12 2.35(3) . ?
Yb1 H21 2.43(3) . ?
Yb1 H22 2.53(3) . ?
Yb1 H31 2.44(4) . ?
Yb1 H32 2.43(4) . ?
Yb1 H41 2.54(3) . ?
Yb1 H42 2.45(4) . ?
B1 N1 1.588(7) . ?
B1 H11 1.132(17) . ?
B1 H12 1.131(17) . ?
B1 H13 1.16(3) . ?
B2 N1 1.598(7) . ?
B2 H21 1.136(17) . ?
B2 H22 1.135(17) . ?
B2 H23 1.16(3) . ?
N1 C1 1.473(7) . ?
N1 C2 1.482(6) . ?
C1 H1A 0.9800 . ?
C1 H1B 0.9800 . ?
C1 H1C 0.9800 . ?
C2 H2A 0.9800 . ?
C2 H2B 0.9800 . ?
C2 H2C 0.9800 . ?
B3 N2 1.590(7) . ?
B3 H31 1.136(17) . ?
B3 H32 1.136(17) . ?
B3 H33 1.16(3) . ?
B4 N2 1.581(7) . ?
B4 H41 1.131(17) . ?
B4 H42 1.129(17) . ?
B4 H43 1.16(3) . ?
N2 C3 1.470(7) . ?
N2 C4 1.480(6) . ?
C3 H3A 0.9800 . ?
C3 H3B 0.9800 . ?
C3 H3C 0.9800 . ?
C4 H4A 0.9800 . ?
C4 H4B 0.9800 . ?
C4 H4C 0.9800 . ?
O1 C12 1.429(6) . ?
O1 C11 1.445(6) . ?
C11 C13 1.485(7) . ?
C11 H11A 0.9900 . ?
C11 H11B 0.9900 . ?
C12 C14 1.481(9) . ?
C12 H12A 0.9900 . ?
C12 H12B 0.9900 . ?
C13 C14 1.466(10) . ?
C13 H13A 0.9900 . ?
C13 H13B 0.9900 . ?
C14 H14A 0.9900 . ?
C14 H14B 0.9900 . ?
O2 C22 1.436(6) . ?
O2 C21 1.438(6) . ?
C21 C23 1.488(8) . ?
C21 H21A 0.9900 . ?
C21 H21B 0.9900 . ?
C22 C24 1.486(10) . ?
C22 H22A 0.9900 . ?
C22 H22B 0.9900 . ?
C23 C24 1.453(10) . ?
C23 H23A 0.9900 . ?
C23 H23B 0.9900 . ?
C24 H24A 0.9900 . ?
C24 H24B 0.9900 . ?
